data_1530983
loop_
_publ_author_name
'Weakley, T.J.R.'

_publ_section_title
;
 The crystal structures of rubidium 20-tungstocobalto(II) diarsenate(III)
 hydrate Rb8 (As2 Co W20 O68 (O H2)2) (H2 O)10 and its zinc analogue
;
_journal_name_full 'Inorganica Chimica Acta'
_journal_page_first 13
_journal_page_last 18
_journal_volume 87
_journal_year 1984
_chemical_formula_sum 'As2 Co0.99 O75.9999 Rb8.01 W19.98'
_chemical_name_systematic 'Rb8 (As2 Co W20 O68 (H2 O)2) (H2 O)10'
_space_group_IT_number 148
_symmetry_space_group_name_Hall '-R 3'
_symmetry_space_group_name_H-M 'R -3 :H'
_cell_angle_alpha 90
_cell_angle_beta 90
_cell_angle_gamma 120
_cell_formula_units_Z 6
_cell_length_a 20.035
_cell_length_b 20.035
_cell_length_c 32.844
_cell_volume 11417.351
_citation_journal_id_ASTM ICHAA3
_cod_data_source_file Weakley_ICHAA3_1984_1006.cif
_cod_data_source_block As2Co0.99O75.9999Rb8.01W19.98
_cod_original_cell_volume 11417.35
_cod_database_code 1530983

loop_
_symmetry_equiv_pos_as_xyz
x,y,z
-y,x-y,z
-x+y,-x,z
-x,-y,-z
y,-x+y,-z
x-y,x,-z
x+2/3,y+1/3,z+1/3
-y+2/3,x-y+1/3,z+1/3
-x+y+2/3,-x+1/3,z+1/3
-x+2/3,-y+1/3,-z+1/3
y+2/3,-x+y+1/3,-z+1/3
x-y+2/3,x+1/3,-z+1/3
x+1/3,y+2/3,z+2/3
-y+1/3,x-y+2/3,z+2/3
-x+y+1/3,-x+2/3,z+2/3
-x+1/3,-y+2/3,-z+2/3
y+1/3,-x+y+2/3,-z+2/3
x-y+1/3,x+2/3,-z+2/3

loop_
_atom_site_label
_atom_site_type_symbol
_atom_site_fract_x
_atom_site_fract_y
_atom_site_fract_z
_atom_site_occupancy
_atom_site_U_iso_or_equiv
W3 W+6 0.0322 0.1896 0.1548 1 0.0
O24 O-2 0.3189 0.004 0.0737 1 0.0
O5 O-2 0.0107 0.1777 0.0958 1 0.0
O16 O-2 0.1291 0.1875 0.3576 1 0.0
O18 O-2 0.0163 0.1832 0.4045 1 0.0
O13 O-2 0.0717 0.2873 0.3416 1 0.0
O19 O-2 0.1986 0.1329 0.4033 1 0.0
W8 W+6 0.0902 0.1316 0.2502 0.33 0.0
O4 O-2 0.1966 0.1343 0.0973 1 0.0
O22 O-2 0.1595 0.0522 0.4741 1 0.0
W4 W+6 0.0376 0.1919 0.3461 1 0.0
Co1 Co+2 0.11 0.1673 0.2494 0.33 0.0
O9 O-2 0.0372 0.1601 0.2073 1 0.0
Rb3 Rb+1 0.1635 0.2592 0.4538 1 0.0
W5 W+6 0.1936 0.1458 0.3444 1 0.0
W7 W+6 0.11 0.1673 0.2494 0.33 0.0
O20 O-2 0.0896 0.0306 0.3597 1 0.0
O8 O-2 0.2289 0.0769 0.1614 1 0.0
W6 W+6 0.1203 0.0399 0.4291 1 0.0
O1 O-2 0.1552 0.0489 0.0232 1 0.0
Rb1 Rb+1 0.2805 0.1037 0.2483 1 0.0
As1 As+3 0 0 0.1664 1 0.0
O12 O-2 0.0441 0.1644 0.2913 1 0.0
O10 O-2 0.2804 0.2366 0.158 1 0.0
O15 O-2 0.2244 0.0698 0.3365 1 0.0
O26 O-2 0.3361 0.2693 0.2509 1 0.0
O11 O-2 0.1553 0.1347 0.2088 1 0.0
W1 W+6 0.12 0.0398 0.0704 1 0.0
O17 O-2 0.2808 0.2274 0.3379 1 0.0
Rb2 Rb+1 0.1718 0.2535 0.0526 0.67 0.0
O21 O-2 0.0602 0.0867 0.4355 1 0.0
O7 O-2 0.1208 0.1856 0.1437 1 0.0
O25 O-2 0.2746 0.2297 0.0208 1 0.0
O23 O-2 0.1786 0.261 0.2526 0.3333 0.0
O6 O-2 0.0665 0.2848 0.1579 1 0.0
As2 As+3 0 0 0.3335 1 0.0
O2 O-2 0.055 0.0852 0.064 1 0.0
O3 O-2 0.089 0.0314 0.1395 1 0.0
O14 O-2 0.1539 0.1302 0.2931 1 0.0
W2 W+6 0.1926 0.1496 0.1543 1 0.0
